data_4106514
loop_
_publ_author_name
'Hai-Xia Zhang'
'Fei Wang'
'Hui Yang'
'Yan-Xi Tan'
'Jian Zhang'
'Xianhui Bu'

_publ_section_title
;
 Interrupted Zeolite LTA and ATN-Type Boron Imidazolate Frameworks
;
_journal_name_full 'Journal of the American Chemical Society'
_journal_page_first 11884
_journal_page_last 11887
_journal_paper_doi 10.1021/ja2040927
_journal_volume 133
_journal_year 2011
_chemical_formula_sum 'C38 H40 B2 N12 O4 Zn2'
_chemical_formula_weight 881.18
_chemical_name_systematic
; 
 ? 
;
_space_group_IT_number 82
_symmetry_cell_setting tetragonal
_symmetry_space_group_name_Hall 'I -4'
_symmetry_space_group_name_H-M 'I -4'
_atom_sites_solution_hydrogens geom
_atom_sites_solution_primary direct
_atom_sites_solution_secondary difmap
_audit_creation_method SHELXL-97
_cell_angle_alpha 90.00
_cell_angle_beta 90.00
_cell_angle_gamma 90.00
_cell_formula_units_Z 4
_cell_length_a 18.8569(4)
_cell_length_b 18.8569(4)
_cell_length_c 16.0871(7)
_cell_measurement_reflns_used 1753
_cell_measurement_temperature 173(2)
_cell_measurement_theta_max 28.7335
_cell_measurement_theta_min 2.4103
_cell_volume 5720.3(3)
_computing_cell_refinement 'Bruker FRAMBO'
_computing_data_collection 'Bruker FRAMBO'
_computing_data_reduction 'Bruker SAINT'
_computing_molecular_graphics 'Bruker SHELXTL'
_computing_publication_material 'Bruker SHELXTL'
_computing_structure_refinement 'SHELXL-97 (Sheldrick, 1997)'
_computing_structure_solution 'SHELXS-97 (Sheldrick, 1990)'
_diffrn_ambient_temperature 173(2)
_diffrn_measured_fraction_theta_full 0.995
_diffrn_measured_fraction_theta_max 0.995
_diffrn_measurement_device_type 'multiwire proportional'
_diffrn_measurement_method 'phi and omega scans'
_diffrn_radiation_monochromator graphite
_diffrn_radiation_source 'fine-focus sealed tube'
_diffrn_radiation_type MoK\a
_diffrn_radiation_wavelength 0.71073
_diffrn_reflns_av_R_equivalents 0.0350
_diffrn_reflns_av_sigmaI/netI 0.1279
_diffrn_reflns_limit_h_max 22
_diffrn_reflns_limit_h_min -22
_diffrn_reflns_limit_k_max 18
_diffrn_reflns_limit_k_min -22
_diffrn_reflns_limit_l_max 16
_diffrn_reflns_limit_l_min -18
_diffrn_reflns_number 6265
_diffrn_reflns_theta_full 24.98
_diffrn_reflns_theta_max 24.98
_diffrn_reflns_theta_min 2.73
_diffrn_standards_decay_% none
_diffrn_standards_interval_count none
_diffrn_standards_interval_time none
_diffrn_standards_number none
_exptl_absorpt_coefficient_mu 0.878
_exptl_absorpt_correction_type none
_exptl_absorpt_process_details none
_exptl_crystal_colour colorless
_exptl_crystal_density_diffrn 1.023
_exptl_crystal_description prism
_exptl_crystal_F_000 1816
_exptl_crystal_size_max .17
_exptl_crystal_size_mid .12
_exptl_crystal_size_min .09
_refine_diff_density_max 0.567
_refine_diff_density_min -0.285
_refine_diff_density_rms 0.088
_refine_ls_abs_structure_details 'Flack H D (1983), Acta Cryst. A39, 876-881'
_refine_ls_abs_structure_Flack -0.01(3)
_refine_ls_extinction_method none
_refine_ls_goodness_of_fit_ref 0.859
_refine_ls_hydrogen_treatment none
_refine_ls_matrix_type full
_refine_ls_number_parameters 266
_refine_ls_number_reflns 4303
_refine_ls_number_restraints 0
_refine_ls_restrained_S_all 0.859
_refine_ls_R_factor_all 0.1060
_refine_ls_R_factor_gt 0.0557
_refine_ls_shift/su_max 0.002
_refine_ls_shift/su_mean 0.000
_refine_ls_structure_factor_coef Fsqd
_refine_ls_weighting_details 'calc w=1/[\s^2^(Fo^2^)+(0.0910P)^2^+0.0000P] where P=(Fo^2^+2Fc^2^)/3'
_refine_ls_weighting_scheme calc
_refine_ls_wR_factor_gt 0.1499
_refine_ls_wR_factor_ref 0.1605
_reflns_number_gt 2187
_reflns_number_total 4303
_reflns_threshold_expression >2sigma(I)
_cod_data_source_file ja2040927_si_002_2.cif
_cod_data_source_block BIF-21
_cod_database_code 4106514

loop_
_symmetry_equiv_pos_as_xyz
'x, y, z'
'y, -x, -z'
'-x, -y, z'
'-y, x, -z'
'x+1/2, y+1/2, z+1/2'
'y+1/2, -x+1/2, -z+1/2'
'-x+1/2, -y+1/2, z+1/2'
'-y+1/2, x+1/2, -z+1/2'

loop_
_atom_site_label
_atom_site_type_symbol
_atom_site_fract_x
_atom_site_fract_y
_atom_site_fract_z
_atom_site_U_iso_or_equiv
_atom_site_adp_type
_atom_site_occupancy
_atom_site_symmetry_multiplicity
_atom_site_calc_flag
_atom_site_refinement_flags
Zn1 Zn 0.84303(5) 0.11558(5) 0.22564(6) 0.0551(3) Uani 1 1 d .
O1 O 0.9333(3) 0.0856(3) 0.2695(4) 0.0636(15) Uani 1 1 d .
N2 N 0.8609(4) 0.2016(4) -0.0131(4) 0.062(2) Uani 1 1 d .
N3 N 0.7983(3) 0.0212(4) 0.2021(4) 0.061(2) Uani 1 1 d .
N1 N 0.8599(4) 0.1674(4) 0.1190(4) 0.064(2) Uani 1 1 d .
C14 C 1.0318(4) 0.0237(4) 0.3840(4) 0.047(2) Uani 1 1 d .
C13 C 1.0318(4) 0.0960(4) 0.3557(5) 0.049(2) Uani 1 1 d .
N4 N 0.7817(4) -0.0877(4) 0.1533(4) 0.061(2) Uani 1 1 d .
C3 C 0.9201(6) 0.2290(6) 0.0251(7) 0.093(4) Uani 1 1 d .
H3A H 0.9556 0.2575 0.0000 0.112 Uiso 1 1 calc R
C1 C 0.8265(5) 0.1649(5) 0.0477(6) 0.064(3) Uani 1 1 d .
C18 C 1.0890(5) 0.1375(5) 0.3714(6) 0.068(3) Uani 1 1 d .
H18A H 1.0883 0.1859 0.3549 0.082 Uiso 1 1 calc R
C11 C 0.7200(6) 0.1778(6) 0.4250(7) 0.098(4) Uani 1 1 d .
H11A H 0.7018 0.1713 0.4795 0.117 Uiso 1 1 calc R
N6 N 0.7080(4) 0.2350(4) 0.3762(4) 0.0613(19) Uani 1 1 d .
N5 N 0.7787(4) 0.1618(4) 0.3084(4) 0.0617(19) Uani 1 1 d .
C15 C 1.0947(4) -0.0029(4) 0.4251(5) 0.053(2) Uani 1 1 d .
H15A H 1.0964 -0.0509 0.4429 0.063 Uiso 1 1 calc R
O2 O 0.9607(4) 0.1894(4) 0.3142(5) 0.102(3) Uani 1 1 d .
C5 C 0.8269(5) -0.0339(5) 0.1639(5) 0.057(2) Uani 1 1 d .
C17 C 1.1478(6) 0.1107(6) 0.4108(7) 0.090(4) Uani 1 1 d .
H17A H 1.1877 0.1405 0.4200 0.108 Uiso 1 1 calc R
C19 C 0.9707(5) 0.1265(5) 0.3117(5) 0.055(2) Uani 1 1 d .
C16 C 1.1502(4) 0.0393(5) 0.4381(6) 0.067(3) Uani 1 1 d .
H16A H 1.1911 0.0217 0.4655 0.081 Uiso 1 1 calc R
C2 C 0.9181(5) 0.2076(5) 0.1054(6) 0.076(3) Uani 1 1 d .
H2A H 0.9527 0.2191 0.1462 0.091 Uiso 1 1 calc R
H6B H 0.6947 0.0262 0.2424 0.091 Uiso 1 1 d R
C4 C 0.7562(5) 0.1338(7) 0.0300(7) 0.107(4) Uani 1 1 d .
H4B H 0.7384 0.1097 0.0798 0.160 Uiso 1 1 calc R
H4C H 0.7604 0.0995 -0.0156 0.160 Uiso 1 1 calc R
H4D H 0.7232 0.1715 0.0140 0.160 Uiso 1 1 calc R
C8 C 0.9012(5) -0.0368(5) 0.1342(7) 0.083(3) Uani 1 1 d .
H8A H 0.9096 -0.0822 0.1062 0.125 Uiso 1 1 calc R
H8B H 0.9335 -0.0324 0.1816 0.125 Uiso 1 1 calc R
H8C H 0.9097 0.0021 0.0951 0.125 Uiso 1 1 calc R
C10 C 0.7621(6) 0.1311(6) 0.3837(6) 0.091(4) Uani 1 1 d .
H10A H 0.7772 0.0859 0.4030 0.110 Uiso 1 1 calc R
C6 C 0.7286(5) 0.0000(6) 0.2177(7) 0.077(3) Uani 1 1 d .
C7 C 0.7188(5) -0.0658(6) 0.1876(6) 0.073(3) Uani 1 1 d .
H7A H 0.6760 -0.0923 0.1897 0.088 Uiso 1 1 calc R
C9 C 0.7453(5) 0.2237(5) 0.3072(6) 0.065(3) Uani 1 1 d .
B1 B 0.8422(6) 0.2036(7) -0.1052(7) 0.064(3) Uani 1 1 d .
C12 C 0.7433(9) 0.2721(6) 0.2369(8) 0.165(7) Uani 1 1 d .
H12A H 0.7748 0.2545 0.1930 0.248 Uiso 1 1 calc R
H12B H 0.7591 0.3192 0.2548 0.248 Uiso 1 1 calc R
H12C H 0.6947 0.2751 0.2156 0.248 Uiso 1 1 calc R
H6 H 0.811(4) 0.166(4) -0.134(5) 0.06(3) Uiso 1 1 d .

loop_
_atom_site_aniso_label
_atom_site_aniso_U_11
_atom_site_aniso_U_22
_atom_site_aniso_U_33
_atom_site_aniso_U_23
_atom_site_aniso_U_13
_atom_site_aniso_U_12
Zn1 0.0631(7) 0.0581(7) 0.0441(5) 0.0027(6) 0.0027(5) 0.0070(6)
O1 0.070(4) 0.067(4) 0.054(3) -0.003(4) -0.010(4) 0.007(3)
N2 0.069(5) 0.065(5) 0.050(4) 0.009(4) 0.002(4) 0.006(4)
N3 0.052(5) 0.065(5) 0.065(5) 0.001(4) 0.014(4) 0.008(4)
N1 0.070(5) 0.072(5) 0.051(4) 0.001(4) 0.007(4) 0.012(4)
C14 0.043(5) 0.059(6) 0.039(4) -0.012(4) 0.006(4) -0.008(4)
C13 0.057(6) 0.047(5) 0.043(5) 0.002(4) 0.005(4) -0.002(4)
N4 0.057(5) 0.079(5) 0.048(4) -0.008(4) 0.008(4) -0.022(4)
C3 0.094(8) 0.116(9) 0.070(7) 0.020(7) -0.014(7) -0.042(7)
C1 0.073(7) 0.066(6) 0.054(6) 0.016(5) 0.000(6) 0.020(5)
C18 0.058(6) 0.066(6) 0.080(7) 0.011(6) -0.008(6) -0.012(5)
C11 0.119(10) 0.103(8) 0.071(7) 0.012(7) 0.037(7) 0.052(7)
N6 0.074(5) 0.065(5) 0.045(4) 0.009(4) 0.008(4) 0.021(4)
N5 0.072(5) 0.061(5) 0.053(4) -0.001(4) 0.007(4) 0.013(4)
C15 0.044(5) 0.058(5) 0.056(5) 0.007(5) 0.007(5) -0.002(5)
O2 0.124(6) 0.057(4) 0.125(6) 0.011(5) -0.041(5) 0.006(4)
C5 0.052(5) 0.067(6) 0.051(5) 0.000(5) 0.013(5) -0.006(5)
C17 0.070(7) 0.095(9) 0.105(9) -0.021(7) 0.023(7) -0.036(7)
C19 0.073(6) 0.045(5) 0.047(5) 0.006(5) 0.005(5) 0.002(5)
C16 0.035(5) 0.077(7) 0.090(7) -0.014(6) -0.012(5) 0.009(5)
C2 0.088(8) 0.087(7) 0.052(6) 0.004(6) -0.003(6) -0.023(6)
C4 0.070(7) 0.166(12) 0.083(8) 0.011(8) 0.005(7) -0.050(8)
C8 0.078(7) 0.087(8) 0.085(7) -0.011(6) 0.038(6) 0.002(6)
C10 0.119(9) 0.088(8) 0.067(7) 0.027(7) 0.022(7) 0.041(7)
C6 0.056(6) 0.092(7) 0.083(7) -0.016(7) 0.022(6) -0.009(5)
C7 0.049(5) 0.096(8) 0.074(6) -0.027(6) 0.013(5) -0.009(5)
C9 0.078(7) 0.067(6) 0.049(6) 0.003(5) 0.003(5) 0.011(5)
B1 0.073(8) 0.071(8) 0.047(6) 0.006(6) 0.001(6) 0.013(7)
C12 0.292(19) 0.104(9) 0.101(9) 0.055(9) 0.088(12) 0.098(11)

loop_
_atom_type_symbol
_atom_type_description
_atom_type_scat_dispersion_real
_atom_type_scat_dispersion_imag
_atom_type_scat_source
C C 0.0033 0.0016 'International Tables Vol C Tables 4.2.6.8 and 6.1.1.4'
H H 0.0000 0.0000 'International Tables Vol C Tables 4.2.6.8 and 6.1.1.4'
B B 0.0013 0.0007 'International Tables Vol C Tables 4.2.6.8 and 6.1.1.4'
N N 0.0061 0.0033 'International Tables Vol C Tables 4.2.6.8 and 6.1.1.4'
O O 0.0106 0.0060 'International Tables Vol C Tables 4.2.6.8 and 6.1.1.4'
Zn Zn 0.2839 1.4301 'International Tables Vol C Tables 4.2.6.8 and 6.1.1.4'

loop_
_geom_angle_atom_site_label_1
_geom_angle_atom_site_label_2
_geom_angle_atom_site_label_3
_geom_angle
_geom_angle_site_symmetry_1
_geom_angle_site_symmetry_3
O1 Zn1 N5 114.8(3) . .
O1 Zn1 N1 108.5(3) . .
N5 Zn1 N1 117.0(3) . .
O1 Zn1 N3 100.4(3) . .
N5 Zn1 N3 104.9(3) . .
N1 Zn1 N3 109.8(3) . .
C19 O1 Zn1 121.1(5) . .
C1 N2 C3 104.8(7) . .
C1 N2 B1 127.0(8) . .
C3 N2 B1 127.8(8) . .
C5 N3 C6 104.0(7) . .
C5 N3 Zn1 127.9(6) . .
C6 N3 Zn1 128.0(6) . .
C1 N1 C2 105.6(8) . .
C1 N1 Zn1 131.1(7) . .
C2 N1 Zn1 122.8(6) . .
C13 C14 C15 118.3(7) . .
C13 C14 C14 124.5(9) . 3_755
C15 C14 C14 116.7(8) . 3_755
C18 C13 C14 119.2(8) . .
C18 C13 C19 119.1(8) . .
C14 C13 C19 121.6(8) . .
C5 N4 C7 105.7(8) . .
C5 N4 B1 126.5(8) . 4_645
C7 N4 B1 127.5(8) . 4_645
C2 C3 N2 107.0(9) . .
C2 C3 H3A 126.5 . .
N2 C3 H3A 126.5 . .
N1 C1 N2 112.4(8) . .
N1 C1 C4 128.0(9) . .
N2 C1 C4 119.3(9) . .
C13 C18 C17 121.0(9) . .
C13 C18 H18A 119.5 . .
C17 C18 H18A 119.5 . .
N6 C11 C10 109.4(9) . .
N6 C11 H11A 125.3 . .
C10 C11 H11A 125.3 . .
C9 N6 C11 105.5(8) . .
C9 N6 B1 127.8(8) . 7_655
C11 N6 B1 126.5(8) . 7_655
C9 N5 C10 105.9(8) . .
C9 N5 Zn1 131.4(6) . .
C10 N5 Zn1 122.7(6) . .
C16 C15 C14 120.5(8) . .
C16 C15 H15A 119.8 . .
C14 C15 H15A 119.8 . .
N3 C5 N4 113.4(8) . .
N3 C5 C8 124.3(8) . .
N4 C5 C8 122.3(8) . .
C18 C17 C16 121.2(9) . .
C18 C17 H17A 119.4 . .
C16 C17 H17A 119.4 . .
O2 C19 O1 122.7(9) . .
O2 C19 C13 119.6(9) . .
O1 C19 C13 117.6(7) . .
C15 C16 C17 119.8(9) . .
C15 C16 H16A 120.1 . .
C17 C16 H16A 120.1 . .
N1 C2 C3 110.1(9) . .
N1 C2 H2A 125.0 . .
C3 C2 H2A 125.0 . .
C1 C4 H4B 109.5 . .
C1 C4 H4C 109.5 . .
H4B C4 H4C 109.5 . .
C1 C4 H4D 109.5 . .
H4B C4 H4D 109.5 . .
H4C C4 H4D 109.5 . .
C5 C8 H8A 109.5 . .
C5 C8 H8B 109.5 . .
H8A C8 H8B 109.5 . .
C5 C8 H8C 109.5 . .
H8A C8 H8C 109.5 . .
H8B C8 H8C 109.5 . .
C11 C10 N5 106.9(8) . .
C11 C10 H10A 126.6 . .
N5 C10 H10A 126.6 . .
C7 C6 N3 109.1(8) . .
C7 C6 H6B 124.7 . .
N3 C6 H6B 126.2 . .
C6 C7 N4 107.8(8) . .
C6 C7 H7A 126.1 . .
N4 C7 H7A 126.1 . .
N5 C9 N6 112.3(8) . .
N5 C9 C12 125.2(9) . .
N6 C9 C12 122.3(9) . .
N2 B1 N6 110.7(8) . 7_654
N2 B1 N4 107.0(9) . 2_665
N6 B1 N4 107.2(8) 7_654 2_665
N2 B1 H6 123(4) . .
N6 B1 H6 95(4) 7_654 .
N4 B1 H6 113(4) 2_665 .
C9 C12 H12A 109.5 . .
C9 C12 H12B 109.5 . .
H12A C12 H12B 109.5 . .
C9 C12 H12C 109.5 . .
H12A C12 H12C 109.5 . .
H12B C12 H12C 109.5 . .

loop_
_geom_bond_atom_site_label_1
_geom_bond_atom_site_label_2
_geom_bond_distance
_geom_bond_site_symmetry_2
Zn1 O1 1.928(6) .
Zn1 N5 2.000(7) .
Zn1 N1 2.001(7) .
Zn1 N3 2.005(7) .
O1 C19 1.246(9) .
N2 C1 1.362(11) .
N2 C3 1.376(11) .
N2 B1 1.523(13) .
N3 C5 1.323(10) .
N3 C6 1.397(10) .
N1 C1 1.309(11) .
N1 C2 1.352(11) .
C14 C13 1.436(10) .
C14 C15 1.448(11) .
C14 C14 1.498(14) 3_755
C13 C18 1.356(11) .
C13 C19 1.470(11) .
N4 C5 1.335(10) .
N4 C7 1.372(10) .
N4 B1 1.556(13) 4_645
C3 C2 1.353(13) .
C3 H3A 0.9500 .
C1 C4 1.478(12) .
C18 C17 1.375(13) .
C18 H18A 0.9500 .
C11 N6 1.353(11) .
C11 C10 1.359(12) .
C11 H11A 0.9500 .
N6 C9 1.332(10) .
N6 B1 1.524(12) 7_655
N5 C9 1.328(10) .
N5 C10 1.378(11) .
C15 C16 1.331(10) .
C15 H15A 0.9500 .
O2 C19 1.203(9) .
C5 C8 1.482(11) .
C17 C16 1.416(12) .
C17 H17A 0.9500 .
C16 H16A 0.9500 .
C2 H2A 0.9500 .
C4 H4B 0.9800 .
C4 H4C 0.9800 .
C4 H4D 0.9800 .
C8 H8A 0.9800 .
C8 H8B 0.9800 .
C8 H8C 0.9800 .
C10 H10A 0.9500 .
C6 C7 1.345(11) .
C6 H6B 0.9002 .
C7 H7A 0.9500 .
C9 C12 1.452(13) .
B1 N6 1.524(12) 7_654
B1 N4 1.556(13) 2_665
B1 H6 1.03(8) .
C12 H12A 0.9800 .
C12 H12B 0.9800 .
C12 H12C 0.9800 .
